data_4335834
loop_
_publ_author_name
'Lai-Hon Chung'
'Ka-Sin Cho'
'Jason England'
'Siu-Chung Chan'
'Karl Wieghardt'
'Chun-Yuen Wong'

_publ_section_title
;
 Ruthenium(II) and Osmium(II) Complexes Bearing Bipyridine and the
 N-Heterocyclic Carbene-Based C^N^C Pincer Ligand: An Experimental and
 Density Functional Theory Study
;
_journal_name_full 'Inorganic Chemistry'
_journal_page_first 9885
_journal_page_last 9896
_journal_paper_doi 10.1021/ic4010196
_journal_volume 52
_journal_year 2013
_chemical_formula_sum 'C31 H37 Cl F6 N7 P Ru'
_chemical_formula_weight 789.17
_chemical_name_systematic
; 
 ? 
;
_space_group_IT_number 14
_symmetry_cell_setting monoclinic
_symmetry_space_group_name_Hall '-P 2yn'
_symmetry_space_group_name_H-M 'P 1 21/n 1'
_atom_sites_solution_hydrogens geom
_atom_sites_solution_primary direct
_atom_sites_solution_secondary difmap
_audit_creation_method SHELXL-97
_cell_angle_alpha 90.00
_cell_angle_beta 104.294(2)
_cell_angle_gamma 90.00
_cell_formula_units_Z 4
_cell_length_a 14.6938(3)
_cell_length_b 13.2590(2)
_cell_length_c 18.1811(4)
_cell_measurement_reflns_used 8595
_cell_measurement_temperature 133(2)
_cell_measurement_theta_max 71.3894
_cell_measurement_theta_min 3.3305
_cell_volume 3432.48(12)
_computing_structure_refinement 'SHELXL-97 (Sheldrick, 1997)'
_computing_structure_solution 'SHELXS-97 (Sheldrick, 1990)'
_diffrn_ambient_temperature 133(2)
_diffrn_detector_area_resol_mean 16.1270
_diffrn_measured_fraction_theta_full 0.988
_diffrn_measured_fraction_theta_max 0.988
_diffrn_measurement_device_type 'Xcalibur, Sapphire3, Gemini ultra'
_diffrn_measurement_method '\w scans'
_diffrn_radiation_monochromator graphite
_diffrn_radiation_source 'fine-focus sealed tube'
_diffrn_radiation_type CuK\a
_diffrn_radiation_wavelength 1.54178
_diffrn_reflns_av_R_equivalents 0.0287
_diffrn_reflns_av_sigmaI/netI 0.0287
_diffrn_reflns_limit_h_max 17
_diffrn_reflns_limit_h_min -14
_diffrn_reflns_limit_k_max 15
_diffrn_reflns_limit_k_min -9
_diffrn_reflns_limit_l_max 21
_diffrn_reflns_limit_l_min -21
_diffrn_reflns_number 13059
_diffrn_reflns_theta_full 67.50
_diffrn_reflns_theta_max 67.50
_diffrn_reflns_theta_min 3.48
_exptl_absorpt_coefficient_mu 5.434
_exptl_absorpt_correction_T_max 1.00000
_exptl_absorpt_correction_T_min 0.11155
_exptl_absorpt_correction_type multi-scan
_exptl_absorpt_process_details 'CrysAlisPro, Agilent Technologies, Version 1.171.35.21'
_exptl_crystal_colour brown
_exptl_crystal_density_diffrn 1.527
_exptl_crystal_description block
_exptl_crystal_F_000 1608
_exptl_crystal_size_max 0.78
_exptl_crystal_size_mid 0.36
_exptl_crystal_size_min 0.03
_refine_diff_density_max 1.473
_refine_diff_density_min -1.436
_refine_diff_density_rms 0.108
_refine_ls_extinction_method none
_refine_ls_goodness_of_fit_ref 1.037
_refine_ls_hydrogen_treatment constr
_refine_ls_matrix_type full
_refine_ls_number_parameters 428
_refine_ls_number_reflns 6110
_refine_ls_number_restraints 0
_refine_ls_restrained_S_all 1.037
_refine_ls_R_factor_all 0.0483
_refine_ls_R_factor_gt 0.0457
_refine_ls_shift/su_max 0.001
_refine_ls_shift/su_mean 0.000
_refine_ls_structure_factor_coef Fsqd
_refine_ls_weighting_details 'calc w=1/[\s^2^(Fo^2^)+(0.0681P)^2^+8.7237P] where P=(Fo^2^+2Fc^2^)/3'
_refine_ls_weighting_scheme calc
_refine_ls_wR_factor_gt 0.1186
_refine_ls_wR_factor_ref 0.1210
_reflns_number_gt 5692
_reflns_number_total 6110
_reflns_threshold_expression >2sigma(I)
_cod_data_source_file ic4010196_si_002_2.cif
_cod_data_source_block complex_1c
_cod_database_code 4335834

loop_
_symmetry_equiv_pos_as_xyz
'x, y, z'
'-x+1/2, y+1/2, -z+1/2'
'-x, -y, -z'
'x-1/2, -y-1/2, z-1/2'

loop_
_atom_site_label
_atom_site_type_symbol
_atom_site_fract_x
_atom_site_fract_y
_atom_site_fract_z
_atom_site_U_iso_or_equiv
_atom_site_adp_type
_atom_site_occupancy
_atom_site_symmetry_multiplicity
_atom_site_calc_flag
_atom_site_refinement_flags
C1 C 0.7240(2) 0.3392(3) 0.82896(19) 0.0178(7) Uani 1 1 d .
C2 C 0.8221(3) 0.2127(3) 0.8821(2) 0.0236(7) Uani 1 1 d .
H2 H 0.8434 0.1479 0.8963 0.028 Uiso 1 1 calc R
C3 C 0.8719(2) 0.2974(3) 0.8984(2) 0.0240(7) Uani 1 1 d .
H3 H 0.9341 0.3031 0.9260 0.029 Uiso 1 1 calc R
C4 C 0.8263(2) 0.4798(3) 0.87058(19) 0.0193(7) Uani 1 1 d .
C5 C 0.9096(2) 0.5290(3) 0.9003(2) 0.0234(8) Uani 1 1 d .
H5 H 0.9647 0.4934 0.9203 0.028 Uiso 1 1 calc R
C6 C 0.9084(3) 0.6335(3) 0.8993(2) 0.0273(8) Uani 1 1 d .
H6 H 0.9634 0.6688 0.9201 0.033 Uiso 1 1 calc R
C7 C 0.8257(3) 0.6867(3) 0.8674(2) 0.0239(7) Uani 1 1 d .
H7 H 0.8245 0.7568 0.8662 0.029 Uiso 1 1 calc R
C8 C 0.7464(2) 0.6304(3) 0.83807(19) 0.0183(7) Uani 1 1 d .
C9 C 0.5858(2) 0.6002(3) 0.7719(2) 0.0210(7) Uani 1 1 d .
C10 C 0.6270(2) 0.7679(3) 0.7915(2) 0.0230(8) Uani 1 1 d .
H10 H 0.6624 0.8258 0.8066 0.028 Uiso 1 1 calc R
C11 C 0.5356(3) 0.7628(3) 0.7559(2) 0.0269(8) Uani 1 1 d .
H11 H 0.4955 0.8173 0.7411 0.032 Uiso 1 1 calc R
C12 C 0.6540(3) 0.1686(3) 0.8155(2) 0.0253(8) Uani 1 1 d .
H12A H 0.6745 0.1116 0.7902 0.030 Uiso 1 1 calc R
H12B H 0.6038 0.2022 0.7789 0.030 Uiso 1 1 calc R
C13 C 0.6165(3) 0.1307(4) 0.8804(3) 0.0421(11) Uani 1 1 d .
H13A H 0.5979 0.1873 0.9071 0.050 Uiso 1 1 calc R
H13B H 0.6652 0.0937 0.9158 0.050 Uiso 1 1 calc R
C14 C 0.5317(5) 0.0616(6) 0.8501(6) 0.093(3) Uani 1 1 d .
H14A H 0.4870 0.0979 0.8108 0.112 Uiso 1 1 calc R
H14B H 0.5529 0.0037 0.8263 0.112 Uiso 1 1 calc R
C15 C 0.4834(8) 0.0257(8) 0.9034(9) 0.144(5) Uani 1 1 d .
H15A H 0.5266 -0.0096 0.9434 0.216 Uiso 1 1 calc R
H15B H 0.4342 -0.0193 0.8786 0.216 Uiso 1 1 calc R
H15C H 0.4568 0.0816 0.9244 0.216 Uiso 1 1 calc R
C16 C 0.4169(3) 0.6260(3) 0.7093(3) 0.0394(11) Uani 1 1 d .
H16A H 0.3720 0.6697 0.7247 0.047 Uiso 1 1 calc R
H16B H 0.4090 0.5586 0.7275 0.047 Uiso 1 1 calc R
C17 C 0.3957(4) 0.6240(4) 0.6262(3) 0.0528(13) Uani 1 1 d .
H17A H 0.4351 0.5745 0.6098 0.063 Uiso 1 1 calc R
H17B H 0.4089 0.6895 0.6074 0.063 Uiso 1 1 calc R
C18 C 0.2900(4) 0.5968(5) 0.5933(4) 0.0611(15) Uani 1 1 d .
H18A H 0.2788 0.5282 0.6075 0.073 Uiso 1 1 calc R
H18B H 0.2512 0.6414 0.6149 0.073 Uiso 1 1 calc R
C19 C 0.2639(6) 0.6058(8) 0.5121(4) 0.102(3) Uani 1 1 d .
H19A H 0.2708 0.6746 0.4981 0.153 Uiso 1 1 calc R
H19B H 0.1997 0.5853 0.4932 0.153 Uiso 1 1 calc R
H19C H 0.3037 0.5634 0.4907 0.153 Uiso 1 1 calc R
C20 C 0.4778(3) 0.3630(3) 0.6569(2) 0.0271(8) Uani 1 1 d .
H20 H 0.5179 0.3782 0.6260 0.033 Uiso 1 1 calc R
C21 C 0.3902(3) 0.3234(3) 0.6239(2) 0.0335(9) Uani 1 1 d .
H21 H 0.3733 0.3113 0.5720 0.040 Uiso 1 1 calc R
C22 C 0.3274(3) 0.3017(3) 0.6671(2) 0.0337(9) Uani 1 1 d .
C23 C 0.3579(3) 0.3183(3) 0.7450(2) 0.0288(8) Uani 1 1 d .
H23 H 0.3182 0.3043 0.7764 0.035 Uiso 1 1 calc R
C24 C 0.4474(2) 0.3557(3) 0.7758(2) 0.0205(7) Uani 1 1 d .
C25 C 0.4863(2) 0.3727(3) 0.8572(2) 0.0202(7) Uani 1 1 d .
C26 C 0.4462(2) 0.3363(3) 0.9135(2) 0.0231(7) Uani 1 1 d .
H26 H 0.3887 0.3032 0.9000 0.028 Uiso 1 1 calc R
C27 C 0.4909(3) 0.3487(3) 0.9897(2) 0.0244(8) Uani 1 1 d .
C28 C 0.5749(3) 0.4027(3) 1.0062(2) 0.0248(8) Uani 1 1 d .
H28 H 0.6060 0.4153 1.0564 0.030 Uiso 1 1 calc R
C29 C 0.6119(2) 0.4374(3) 0.9491(2) 0.0211(7) Uani 1 1 d .
H29 H 0.6683 0.4727 0.9618 0.025 Uiso 1 1 calc R
C30 C 0.2304(3) 0.2624(5) 0.6323(3) 0.0532(14) Uani 1 1 d .
H30A H 0.1877 0.2873 0.6604 0.080 Uiso 1 1 calc R
H30B H 0.2310 0.1900 0.6338 0.080 Uiso 1 1 calc R
H30C H 0.2105 0.2846 0.5806 0.080 Uiso 1 1 calc R
C31 C 0.4512(3) 0.3056(4) 1.0512(2) 0.0357(9) Uani 1 1 d .
H31A H 0.3841 0.3011 1.0336 0.053 Uiso 1 1 calc R
H31B H 0.4672 0.3485 1.0950 0.053 Uiso 1 1 calc R
H31C H 0.4768 0.2395 1.0643 0.053 Uiso 1 1 calc R
Cl1 Cl 0.68937(6) 0.46010(6) 0.67317(5) 0.02274(19) Uani 1 1 d .
F1 F 0.7437(2) 0.5037(3) 0.1403(2) 0.0664(9) Uani 1 1 d .
F2 F 0.8132(2) 0.6557(3) 0.1641(2) 0.0655(10) Uani 1 1 d .
F3 F 0.90934(18) 0.6184(2) 0.08914(18) 0.0484(7) Uani 1 1 d .
F4 F 0.8404(2) 0.4653(2) 0.0641(2) 0.0623(9) Uani 1 1 d .
F5 F 0.7528(2) 0.6051(3) 0.0444(2) 0.0679(10) Uani 1 1 d .
F6 F 0.9029(3) 0.5159(3) 0.1842(2) 0.0793(11) Uani 1 1 d .
N1 N 0.7324(2) 0.2387(2) 0.84006(17) 0.0212(6) Uani 1 1 d .
N2 N 0.81232(19) 0.3752(2) 0.86608(17) 0.0191(6) Uani 1 1 d .
N3 N 0.7457(2) 0.5293(2) 0.84037(16) 0.0182(6) Uani 1 1 d .
N4 N 0.6579(2) 0.6679(2) 0.80117(16) 0.0182(6) Uani 1 1 d .
N5 N 0.5116(2) 0.6611(2) 0.74504(18) 0.0240(6) Uani 1 1 d .
N6 N 0.5071(2) 0.3803(2) 0.73174(17) 0.0203(6) Uani 1 1 d .
N7 N 0.56992(19) 0.4225(2) 0.87441(17) 0.0181(6) Uani 1 1 d .
P3 P 0.82729(7) 0.55945(9) 0.11533(7) 0.0346(3) Uani 1 1 d .
Ru1 Ru 0.629980(16) 0.452363(19) 0.786883(14) 0.01557(11) Uani 1 1 d .

loop_
_atom_site_aniso_label
_atom_site_aniso_U_11
_atom_site_aniso_U_22
_atom_site_aniso_U_33
_atom_site_aniso_U_23
_atom_site_aniso_U_13
_atom_site_aniso_U_12
C1 0.0160(16) 0.0185(17) 0.0183(15) 0.0005(13) 0.0034(13) 0.0000(13)
C2 0.0199(17) 0.0234(18) 0.0247(18) 0.0018(14) -0.0003(14) 0.0063(14)
C3 0.0141(16) 0.0275(19) 0.0268(18) 0.0010(15) -0.0014(14) 0.0042(14)
C4 0.0137(16) 0.0231(17) 0.0204(16) 0.0001(14) 0.0031(13) 0.0008(14)
C5 0.0109(16) 0.0288(19) 0.0278(19) 0.0021(15) -0.0007(14) -0.0002(14)
C6 0.0171(17) 0.029(2) 0.032(2) -0.0025(16) -0.0019(15) -0.0067(15)
C7 0.0198(17) 0.0206(18) 0.0285(18) -0.0012(15) 0.0006(14) -0.0041(14)
C8 0.0171(16) 0.0189(17) 0.0188(16) -0.0001(13) 0.0043(13) 0.0002(13)
C9 0.0170(17) 0.0247(18) 0.0208(16) 0.0006(14) 0.0039(14) -0.0019(14)
C10 0.0247(19) 0.0197(18) 0.0256(18) 0.0014(13) 0.0078(15) 0.0024(14)
C11 0.0252(19) 0.0194(18) 0.035(2) 0.0061(15) 0.0061(16) 0.0063(15)
C12 0.0195(17) 0.0208(18) 0.0316(19) -0.0018(15) -0.0012(15) 0.0001(14)
C13 0.032(2) 0.037(2) 0.059(3) 0.009(2) 0.015(2) -0.0034(19)
C14 0.056(4) 0.079(5) 0.148(8) 0.000(5) 0.033(5) -0.039(4)
C15 0.091(7) 0.116(8) 0.246(16) 0.035(9) 0.083(9) -0.031(6)
C16 0.0177(19) 0.026(2) 0.067(3) 0.010(2) -0.0034(19) 0.0016(16)
C17 0.047(3) 0.042(3) 0.057(3) 0.008(2) -0.011(2) -0.008(2)
C18 0.050(3) 0.062(4) 0.061(3) -0.006(3) -0.005(3) -0.008(3)
C19 0.068(5) 0.137(8) 0.075(5) 0.018(5) -0.031(4) -0.021(5)
C20 0.0224(18) 0.035(2) 0.0207(17) -0.0020(15) -0.0013(14) 0.0005(16)
C21 0.030(2) 0.043(2) 0.0213(18) -0.0051(17) -0.0053(16) -0.0026(18)
C22 0.0214(19) 0.034(2) 0.038(2) -0.0048(18) -0.0074(16) -0.0064(17)
C23 0.0196(18) 0.031(2) 0.032(2) -0.0016(16) 0.0006(15) -0.0072(16)
C24 0.0149(16) 0.0217(17) 0.0221(17) -0.0004(14) -0.0007(13) 0.0007(14)
C25 0.0139(16) 0.0214(17) 0.0222(17) 0.0000(13) -0.0012(13) 0.0026(13)
C26 0.0171(16) 0.0242(18) 0.0271(18) 0.0016(14) 0.0039(14) 0.0006(14)
C27 0.0221(18) 0.0247(19) 0.0270(19) 0.0047(15) 0.0072(15) 0.0081(15)
C28 0.0213(18) 0.0290(19) 0.0207(17) 0.0009(15) -0.0012(14) 0.0092(15)
C29 0.0155(16) 0.0232(17) 0.0203(17) -0.0011(14) -0.0040(13) 0.0027(13)
C30 0.028(2) 0.070(4) 0.050(3) -0.012(3) -0.011(2) -0.020(2)
C31 0.035(2) 0.044(2) 0.031(2) 0.0092(18) 0.0136(18) 0.0060(19)
Cl1 0.0239(4) 0.0200(4) 0.0256(4) 0.0014(3) 0.0085(3) 0.0001(3)
F1 0.0478(18) 0.061(2) 0.095(3) -0.0172(19) 0.0259(17) -0.0296(16)
F2 0.0499(18) 0.061(2) 0.096(3) -0.0428(18) 0.0395(18) -0.0247(15)
F3 0.0262(13) 0.0471(16) 0.075(2) -0.0122(14) 0.0188(13) -0.0047(11)
F4 0.062(2) 0.0468(17) 0.078(2) -0.0233(16) 0.0176(18) -0.0045(15)
F5 0.0338(15) 0.069(2) 0.083(2) 0.0048(18) -0.0203(16) 0.0044(15)
F6 0.059(2) 0.100(3) 0.061(2) 0.019(2) -0.0173(18) 0.002(2)
N1 0.0159(14) 0.0216(15) 0.0242(15) -0.0021(12) 0.0012(12) 0.0004(12)
N2 0.0123(13) 0.0191(15) 0.0236(14) 0.0003(11) 0.0002(11) 0.0023(11)
N3 0.0117(13) 0.0235(15) 0.0183(14) 0.0007(11) 0.0014(11) 0.0004(11)
N4 0.0148(13) 0.0171(14) 0.0215(14) 0.0016(11) 0.0021(11) -0.0003(11)
N5 0.0136(14) 0.0233(16) 0.0325(16) 0.0064(13) 0.0010(12) 0.0047(12)
N6 0.0155(14) 0.0203(15) 0.0225(15) -0.0007(12) 0.0000(12) 0.0004(11)
N7 0.0086(13) 0.0201(14) 0.0229(15) 0.0005(12) -0.0015(11) 0.0012(11)
P3 0.0160(5) 0.0368(6) 0.0458(6) -0.0108(5) -0.0022(4) -0.0048(4)
Ru1 0.00932(15) 0.01657(16) 0.01868(16) 0.00064(9) -0.00059(10) -0.00002(8)

loop_
_atom_type_symbol
_atom_type_description
_atom_type_scat_dispersion_real
_atom_type_scat_dispersion_imag
_atom_type_scat_source
C C 0.0181 0.0091 'International Tables Vol C Tables 4.2.6.8 and 6.1.1.4'
H H 0.0000 0.0000 'International Tables Vol C Tables 4.2.6.8 and 6.1.1.4'
N N 0.0311 0.0180 'International Tables Vol C Tables 4.2.6.8 and 6.1.1.4'
F F 0.0727 0.0534 'International Tables Vol C Tables 4.2.6.8 and 6.1.1.4'
P P 0.2955 0.4335 'International Tables Vol C Tables 4.2.6.8 and 6.1.1.4'
Ru Ru 0.0552 3.2960 'International Tables Vol C Tables 4.2.6.8 and 6.1.1.4'
Cl Cl 0.3639 0.7018 'International Tables Vol C Tables 4.2.6.8 and 6.1.1.4'

loop_
_geom_angle_atom_site_label_1
_geom_angle_atom_site_label_2
_geom_angle_atom_site_label_3
_geom_angle
N1 C1 N2 103.0(3)
N1 C1 Ru1 143.7(3)
N2 C1 Ru1 113.0(2)
C3 C2 N1 107.9(3)
C2 C3 N2 106.1(3)
N3 C4 C5 122.5(3)
N3 C4 N2 110.9(3)
C5 C4 N2 126.5(3)
C4 C5 C6 117.5(3)
C5 C6 C7 121.1(3)
C8 C7 C6 116.9(3)
N3 C8 C7 122.8(3)
N3 C8 N4 110.9(3)
C7 C8 N4 126.3(3)
N5 C9 N4 102.9(3)
N5 C9 Ru1 144.8(3)
N4 C9 Ru1 112.2(2)
C11 C10 N4 105.6(3)
C10 C11 N5 107.8(3)
N1 C12 C13 112.7(3)
C12 C13 C14 109.9(5)
C15 C14 C13 117.1(9)
N5 C16 C17 113.7(4)
C16 C17 C18 109.7(5)
C19 C18 C17 111.2(6)
N6 C20 C21 122.4(4)
C22 C21 C20 121.0(4)
C21 C22 C23 116.9(4)
C21 C22 C30 122.1(4)
C23 C22 C30 121.0(4)
C24 C23 C22 120.1(4)
N6 C24 C23 122.1(3)
N6 C24 C25 114.1(3)
C23 C24 C25 123.8(3)
N7 C25 C26 121.5(3)
N7 C25 C24 114.3(3)
C26 C25 C24 124.0(3)
C25 C26 C27 120.8(3)
C26 C27 C28 116.7(3)
C26 C27 C31 121.7(4)
C28 C27 C31 121.6(4)
C29 C28 C27 120.5(3)
N7 C29 C28 122.9(3)
C1 N1 C2 111.4(3)
C1 N1 C12 123.1(3)
C2 N1 C12 125.3(3)
C3 N2 C1 111.5(3)
C3 N2 C4 130.0(3)
C1 N2 C4 118.2(3)
C8 N3 C4 119.2(3)
C8 N3 Ru1 120.2(2)
C4 N3 Ru1 120.2(2)
C9 N4 C10 111.8(3)
C9 N4 C8 119.0(3)
C10 N4 C8 129.1(3)
C9 N5 C11 111.9(3)
C9 N5 C16 124.6(3)
C11 N5 C16 123.4(3)
C20 N6 C24 117.5(3)
C20 N6 Ru1 126.4(3)
C24 N6 Ru1 115.9(2)
C29 N7 C25 117.5(3)
C29 N7 Ru1 125.0(2)
C25 N7 Ru1 117.0(2)
F6 P3 F5 178.4(2)
F6 P3 F1 92.6(2)
F5 P3 F1 89.0(2)
F6 P3 F2 90.8(2)
F5 P3 F2 89.3(2)
F1 P3 F2 89.89(18)
F6 P3 F4 90.8(2)
F5 P3 F4 89.0(2)
F1 P3 F4 90.88(19)
F2 P3 F4 178.2(2)
F6 P3 F3 88.9(2)
F5 P3 F3 89.50(19)
F1 P3 F3 178.2(2)
F2 P3 F3 89.14(16)
F4 P3 F3 90.04(17)
N3 Ru1 N7 101.42(11)
N3 Ru1 C1 77.30(12)
N7 Ru1 C1 87.04(12)
N3 Ru1 C9 77.47(13)
N7 Ru1 C9 96.03(12)
C1 Ru1 C9 154.70(14)
N3 Ru1 N6 176.99(12)
N7 Ru1 N6 78.14(11)
C1 Ru1 N6 105.61(12)
C9 Ru1 N6 99.59(13)
N3 Ru1 Cl1 87.24(8)
N7 Ru1 Cl1 169.92(9)
C1 Ru1 Cl1 89.88(9)
C9 Ru1 Cl1 90.85(10)
N6 Ru1 Cl1 93.49(9)

loop_
_geom_bond_atom_site_label_1
_geom_bond_atom_site_label_2
_geom_bond_distance
C1 N1 1.349(5)
C1 N2 1.391(4)
C1 Ru1 2.055(3)
C2 C3 1.333(5)
C2 N1 1.394(5)
C3 N2 1.386(5)
C4 N3 1.346(5)
C4 C5 1.375(5)
C4 N2 1.403(5)
C5 C6 1.385(5)
C6 C7 1.401(5)
C7 C8 1.376(5)
C8 N3 1.342(5)
C8 N4 1.399(4)
C9 N5 1.347(5)
C9 N4 1.390(5)
C9 Ru1 2.062(4)
C10 C11 1.340(5)
C10 N4 1.398(5)
C11 N5 1.396(5)
C12 N1 1.462(5)
C12 C13 1.507(6)
C13 C14 1.535(8)
C14 C15 1.417(13)
C16 N5 1.459(5)
C16 C17 1.465(7)
C17 C18 1.564(7)
C18 C19 1.435(9)
C20 N6 1.342(5)
C20 C21 1.382(6)
C21 C22 1.381(6)
C22 C23 1.393(6)
C22 C30 1.503(5)
C23 C24 1.388(5)
C24 N6 1.364(5)
C24 C25 1.467(5)
C25 N7 1.361(4)
C25 C26 1.388(5)
C26 C27 1.390(5)
C27 C28 1.395(5)
C27 C31 1.496(5)
C28 C29 1.365(5)
C29 N7 1.359(5)
Cl1 Ru1 2.4366(9)
F1 P3 1.593(3)
F2 P3 1.596(3)
F3 P3 1.605(3)
F4 P3 1.597(3)
F5 P3 1.591(3)
F6 P3 1.566(3)
N3 Ru1 2.015(3)
N6 Ru1 2.070(3)
N7 Ru1 2.040(3)
